data_1569075
loop_
_publ_author_name
'Budziak-Wieczorek, Iwona'
'Kami&#x144;ski, Daniel'
'Skrzypek, Alicja'
'Cio&#x142;ek, Anna'
'Skrzypek, Tomasz'
'Janik-Zabrotowicz, Ewa'
'Arczewska, Marta'

_publ_section_title
;
 Naturally Occurring Chalcones with Aggregation-Induced Emission
 Enhancement Characteristics.
;
_journal_issue 8
_journal_name_full 'Molecules (Basel, Switzerland)'
_journal_page_first 3412
_journal_paper_doi 10.3390/molecules28083412
_journal_volume 28
_journal_year 2023
_chemical_compound_source 'Sigma aldrich'
_chemical_formula_moiety 'C16 H14 O4'
_chemical_formula_sum 'C16 H14 O4'
_chemical_formula_weight 270.29
_chemical_name_common cardamonin
_chemical_name_systematic (E)-1-(2,4-dihydroxy-6-methoxyphenyl)-3-phenylprop-2-en-1-one
_space_group_crystal_system monoclinic
_space_group_IT_number 14
_space_group_name_Hall '-P 2ybc'
_space_group_name_H-M_alt 'P 1 21/c 1'
_atom_sites_solution_primary dual
_audit_creation_date 2020-04-06
_audit_creation_method
;
Olex2 1.2
(compiled 2018.05.29 svn.r3508 for OlexSys, GUI svn.r5506)
;
_cell_angle_alpha 90
_cell_angle_beta 97.058(3)
_cell_angle_gamma 90
_cell_formula_units_Z 8
_cell_length_a 25.7114(6)
_cell_length_b 15.3506(3)
_cell_length_c 6.8717(2)
_cell_measurement_reflns_used 7329
_cell_measurement_theta_max 68.1850
_cell_measurement_theta_min 4.4990
_cell_volume 2691.61(11)
_computing_cell_refinement 'CrysAlisPro 1.171.40.45a (Rigaku OD, 2019)'
_computing_data_collection 'CrysAlisPro 1.171.40.45a (Rigaku OD, 2019)'
_computing_data_reduction 'CrysAlisPro 1.171.40.45a (Rigaku OD, 2019)'
_computing_molecular_graphics 'Olex2 (Dolomanov et al., 2009)'
_computing_publication_material 'Olex2 (Dolomanov et al., 2009)'
_computing_structure_refinement 'olex2.refine (Bourhis et al., 2015)'
_computing_structure_solution 'ShelXT (Sheldrick, 2015)'
_diffrn_ambient_pressure 1025
_diffrn_ambient_temperature 293
_diffrn_detector 'CCD plate'
_diffrn_detector_area_resol_mean 5.8140
_diffrn_measured_fraction_theta_full 0.9911
_diffrn_measured_fraction_theta_max 0.9911
_diffrn_measurement_details
;
List of Runs (angles in degrees, time in seconds):

  # Type    Start    End  Width  t~exp~   \w     \q     \k     \f   Frames
--------------------------------------------------------------------------
  1  \w     40.00  86.00   0.50   50.00    --    5.00  40.00 -30.00   92
  2  \w    -71.00  28.00   0.50   50.00    --    5.00  40.00 -30.00  198
  3  \w    -30.00  -4.00   0.50   50.00    --  -90.00  55.00 -49.38   52
  4  \w    -87.00 -38.00   0.50   50.00    --  -90.00  10.00  30.00   98
  5  \w   -148.00-110.00   0.50   50.00    --  -90.00  50.00  60.00   76
  6  \w   -106.00  -1.00   0.50   50.00    --  -90.00  50.00  60.00  210
  7  \w    -27.00  -2.00   0.50   50.00    --  -90.00  40.00 -60.00   50
  8  \w   -101.00 -75.00   0.50   50.00    --  -90.00  40.00 -60.00   52
  9  \w   -159.00-133.00   0.50   50.00    --  -90.00  60.00 -13.06   52
 10  \w   -113.00 -87.00   0.50   50.00    --  -90.00  60.00 -13.06   52
 11  \w    -72.00 -46.00   0.50   50.00    --  -90.00  60.00 -13.06   52
 12  \w   -146.00-120.00   0.50   50.00    --  -90.00  30.00  60.00   52
 13  \w   -100.00 -74.00   0.50   50.00    --  -90.00  30.00  60.00   52
 14  \w    -26.00  -1.00   0.50   50.00    --  -90.00  30.00  60.00   50
 15  \w    -79.00  -3.00   0.50   50.00    --  -90.00  30.00  90.00  152
 16  \w   -179.00-124.00   0.50   50.00    --  -90.00  40.00 -60.00  110
 17  \w   -152.00-126.00   0.50   50.00    --  -90.00  10.00  30.00   52
 18  \w   -175.00 -86.00   0.50   50.00    --  -90.00  60.00  31.77  178
 19  \w    -65.00 -40.00   0.50   50.00    --  -90.00  60.00  31.77   50
 20  \w   -179.00-115.00   0.50   50.00    --  -90.00  59.00 -58.69  128
 21  \w    -64.00 -20.00   0.50   50.00    --  -90.00  59.00 -58.69   88
 22  \w    -89.00 -63.00   0.50   50.00    --  -90.00  40.00   0.00   52
 23  \w    -55.00 -29.00   0.50   50.00    --  -90.00  40.00   0.00   52
 24  \w   -179.00-112.00   0.50   50.00    --  -90.00  20.00  60.00  134
 25  \w    -52.00 -26.00   0.50   50.00    --  -90.00  20.00  60.00   52
 26  \w   -170.00-141.00   0.50   50.00    --  -90.00  40.00  30.00   58
 27  \w   -157.00 -73.00   0.50   50.00    --  -90.00  10.00 150.00  168
 28  \w   -165.00-139.00   0.50   50.00    --  -90.00  50.00 -60.00   52
 29  \w   -108.00 -82.00   0.50   50.00    --  -90.00  50.00 -60.00   52
 30  \w   -174.00-129.00   0.50   50.00    --  -90.00  50.00  30.00   90
 31  \w   -119.00 -94.00   0.50   50.00    --  -90.00  55.00 -49.38   50
 32  \w   -129.00-103.00   0.50   50.00    --  -90.00  59.00 -64.02   52
 33  \w   -177.00-152.00   0.50   50.00    --  -90.00  55.00 -49.38   50
;
_diffrn_measurement_device 'four-circle diffractometer'
_diffrn_measurement_device_type 'XtaLAB AFC11 (RCD3): quarter-chi single'
_diffrn_measurement_method '\w scans'
_diffrn_orient_matrix_type 'CrysAlisPro convention (1999,Acta A55,543-557)'
_diffrn_orient_matrix_UB_11 0.0504692000
_diffrn_orient_matrix_UB_12 -0.0153755000
_diffrn_orient_matrix_UB_13 -0.0948240000
_diffrn_orient_matrix_UB_21 -0.0004153000
_diffrn_orient_matrix_UB_22 0.0960955000
_diffrn_orient_matrix_UB_23 -0.0649081000
_diffrn_orient_matrix_UB_31 0.0331168000
_diffrn_orient_matrix_UB_32 0.0245197000
_diffrn_orient_matrix_UB_33 0.1944672000
_diffrn_radiation_monochromator mirror
_diffrn_radiation_probe x-ray
_diffrn_radiation_type 'Cu K\a'
_diffrn_radiation_wavelength 1.54184
_diffrn_reflns_av_R_equivalents 0.0355
_diffrn_reflns_av_unetI/netI 0.0339
_diffrn_reflns_limit_h_max 30
_diffrn_reflns_limit_h_min -26
_diffrn_reflns_limit_k_max 18
_diffrn_reflns_limit_k_min -17
_diffrn_reflns_limit_l_max 8
_diffrn_reflns_limit_l_min -7
_diffrn_reflns_number 24772
_diffrn_reflns_theta_full 68.4657
_diffrn_reflns_theta_max 68.47
_diffrn_reflns_theta_min 3.36
_diffrn_source 'Rotating-anode X-ray tube'
_diffrn_source_type 'Rigaku (Cu) X-ray Source'
_exptl_absorpt_coefficient_mu 0.792
_exptl_absorpt_correction_T_max 1.00000
_exptl_absorpt_correction_T_min 0.90283
_exptl_absorpt_correction_type multi-scan
_exptl_absorpt_process_details
;
CrysAlisPro 1.171.40.45a (Rigaku Oxford Diffraction, 2019)
Empirical absorption correction using spherical harmonics,
 implemented in SCALE3 ABSPACK scaling algorithm.
;
_exptl_crystal_colour yelow
_exptl_crystal_density_diffrn 1.3339
_exptl_crystal_description plate
_exptl_crystal_F_000 1140.0101
_exptl_crystal_recrystallization_method evaporation
_refine_diff_density_max 0.3314
_refine_diff_density_min -0.3218
_refine_diff_density_rms 0.0769
_refine_ls_d_res_high 0.8288
_refine_ls_d_res_low 13.1527
_refine_ls_extinction_expression Fc^*^=kFc[1+0.001xFc^2^\l^3^/sin(2\q)]^-1/4^
_refine_ls_goodness_of_fit_ref 1.0594
_refine_ls_hydrogen_treatment constr
_refine_ls_matrix_type full
_refine_ls_number_constraints 52
_refine_ls_number_parameters 368
_refine_ls_number_reflns 4905
_refine_ls_number_restraints 0
_refine_ls_restrained_S_all 1.0594
_refine_ls_R_factor_all 0.0839
_refine_ls_R_factor_gt 0.0678
_refine_ls_shift/su_max 0.0003
_refine_ls_shift/su_mean 0.0000
_refine_ls_structure_factor_coef Fsqd
_refine_ls_weighting_details 'w=1/[\s^2^(Fo^2^)+(0.1056P)^2^+3.5546P] where P=(Fo^2^+2Fc^2^)/3'
_refine_ls_weighting_scheme calc
_refine_ls_wR_factor_gt 0.2274
_refine_ls_wR_factor_ref 0.2409
_reflns_Friedel_coverage 0.0
_reflns_limit_h_max 30
_reflns_limit_h_min -30
_reflns_limit_k_max 18
_reflns_limit_k_min 0
_reflns_limit_l_max 8
_reflns_limit_l_min 0
_reflns_number_gt 3743
_reflns_number_total 4905
_reflns_threshold_expression I>=2u(I)
_cod_data_source_file kardamonin.cif
_cod_data_source_block kardamonin
_cod_original_cell_volume 2691.60(12)
_cod_original_sg_symbol_H-M 'P 21/c'
_cod_database_code 1569075
_chemical_oxdiff_formula C20H20O3
_reflns_odcompleteness_completeness 97.71
_reflns_odcompleteness_iscentric 1
_reflns_odcompleteness_theta 69.01
_olex2_refinement_description
;
1. Fixed Uiso
 At 1.2 times of:
  All C(H) groups
 At 1.5 times of:
  All C(H,H,H) groups, All O(H) groups
2.a Aromatic/amide H refined with riding coordinates:
 C00K(H00K), C00R(H00R), C00U(H00U), C00Y(H00Y), C00X(H00X), C00W(H00W),
 C00Q(H00Q), C00G(H00G), C00F(H00F), C011(H011), C012(H012), C014(H014),
 C013(H013), C010(H010), C00I(H00I), C00J(H00J), C00O(H00O), C00V(H00V)
2.b Idealised Me refined as rotating group:
 C00S(H00a,H00b,H00c), C00Z(H00d,H00e,H00h)
2.c Idealised tetrahedral OH refined as rotating group:
 O002(H002), O003(H003), O006(H006), O008(H008)
;
_olex2_submission_special_instructions 'No special instructions were received'
_oxdiff_exptl_absorpt_empirical_details
;
Empirical correction (ABSPACK) includes:
- Absorption correction using spherical harmonics
- Frame scaling
;
_oxdiff_exptl_absorpt_empirical_full_max 1.673
_oxdiff_exptl_absorpt_empirical_full_min 0.831

loop_
_space_group_symop_id
_space_group_symop_operation_xyz
1 x,y,z
2 -x,y+1/2,-z+1/2
3 -x,-y,-z
4 x,-y-1/2,z-1/2

loop_
_atom_site_label
_atom_site_type_symbol
_atom_site_fract_x
_atom_site_fract_y
_atom_site_fract_z
_atom_site_U_iso_or_equiv
_atom_site_adp_type
_atom_site_occupancy
_atom_site_refinement_flags_posn
O1A O 0.95405(9) 0.58856(14) 0.6877(4) 0.0542(6) Uani 1.000000 .
O2A O 1.04629(9) 0.63828(15) 0.6828(4) 0.0555(7) Uani 1.000000 .
H2OA H 1.0218(4) 0.60425(19) 0.685(7) 0.0832(10) Uiso 1.000000 GR
O3A O 1.08618(10) 0.93408(17) 0.7053(5) 0.0660(8) Uani 1.000000 .
H3OA H 1.0748(8) 0.9796(9) 0.746(7) 0.0989(12) Uiso 1.000000 GR
O4A O 0.90883(9) 0.84505(15) 0.7223(4) 0.0523(6) Uani 1.000000 .
C1A C 0.79300(13) 0.6241(2) 0.7456(5) 0.0479(8) Uani 1.000000 .
C2A C 0.77710(15) 0.6787(3) 0.8872(6) 0.0601(10) Uani 1.000000 .
H2A H 0.80174(15) 0.7132(3) 0.9618(6) 0.0722(12) Uiso 1.000000 R
C3A C 0.72504(16) 0.6827(3) 0.9197(7) 0.0701(12) Uani 1.000000 .
H3A H 0.71492(16) 0.7197(3) 1.0154(7) 0.0841(14) Uiso 1.000000 R
C4A C 0.68845(16) 0.6321(3) 0.8103(8) 0.0737(12) Uani 1.000000 .
H4A H 0.65350(16) 0.6346(3) 0.8322(8) 0.0884(15) Uiso 1.000000 R
C5A C 0.70324(16) 0.5777(3) 0.6693(8) 0.0741(12) Uani 1.000000 .
H5A H 0.67827(16) 0.5439(3) 0.5945(8) 0.0889(15) Uiso 1.000000 R
C6A C 0.75483(15) 0.5731(3) 0.6379(7) 0.0629(10) Uani 1.000000 .
H6A H 0.76455(15) 0.5352(3) 0.5431(7) 0.0754(12) Uiso 1.000000 R
C7A C 0.84728(13) 0.6195(2) 0.7044(5) 0.0478(8) Uani 1.000000 .
H7A H 0.85635(13) 0.5724(2) 0.6302(5) 0.0574(9) Uiso 1.000000 R
C8A C 0.88495(13) 0.6764(2) 0.7632(5) 0.0467(8) Uani 1.000000 .
H8A H 0.87689(13) 0.7246(2) 0.8358(5) 0.0561(9) Uiso 1.000000 R
C9A C 0.93891(12) 0.6655(2) 0.7173(5) 0.0419(7) Uani 1.000000 .
C10A C 0.97460(12) 0.7374(2) 0.7093(5) 0.0403(7) Uani 1.000000 .
C11A C 1.02879(12) 0.7204(2) 0.6938(5) 0.0436(7) Uani 1.000000 .
C12A C 1.06508(13) 0.7854(2) 0.6920(5) 0.0498(8) Uani 1.000000 .
H12A H 1.09994(13) 0.7719(2) 0.6823(5) 0.0598(10) Uiso 1.000000 R
C13A C 1.04958(13) 0.8713(2) 0.7046(5) 0.0477(8) Uani 1.000000 .
C14A C 0.99680(13) 0.8924(2) 0.7116(5) 0.0470(8) Uani 1.000000 .
H14A H 0.98644(13) 0.9504(2) 0.7135(5) 0.0564(9) Uiso 1.000000 R
C15A C 0.96067(12) 0.8275(2) 0.7156(5) 0.0417(7) Uani 1.000000 .
C16A C 0.89221(15) 0.9342(2) 0.7214(6) 0.0563(9) Uani 1.000000 .
H16aA H 0.9093(8) 0.9632(5) 0.835(2) 0.0844(14) Uiso 1.000000 GR
H16bA H 0.8549(2) 0.9365(2) 0.722(4) 0.0844(14) Uiso 1.000000 GR
H16cA H 0.9013(10) 0.9625(5) 0.606(2) 0.0844(14) Uiso 1.000000 GR
O1B O 0.45642(10) 0.67656(14) 0.6874(4) 0.0600(7) Uani 1.000000 .
O2B O 0.55018(10) 0.62945(14) 0.7388(5) 0.0605(7) Uani 1.000000 .
H2OB H 0.52543(15) 0.6630(4) 0.714(8) 0.0907(11) Uiso 1.000000 GR
O3B O 0.59086(9) 0.33409(16) 0.7942(4) 0.0600(7) Uani 1.000000 .
H3OB H 0.5775(2) 0.2862(4) 0.807(7) 0.0900(11) Uiso 1.000000 GR
O4B O 0.41118(9) 0.42287(15) 0.7255(4) 0.0597(7) Uani 1.000000 .
C1B C 0.29174(16) 0.6335(2) 0.6781(8) 0.0702(12) Uani 1.000000 .
C2B C 0.27462(18) 0.5948(3) 0.8396(10) 0.0896(16) Uani 1.000000 .
H2B H 0.29899(18) 0.5717(3) 0.9371(10) 0.1075(19) Uiso 1.000000 R
C3B C 0.2220(2) 0.5898(4) 0.8591(13) 0.119(2) Uani 1.000000 .
H3B H 0.2113(2) 0.5636(4) 0.9696(13) 0.143(3) Uiso 1.000000 R
C4B C 0.1861(2) 0.6223(4) 0.7202(16) 0.132(3) Uani 1.000000 .
H4B H 0.1507(2) 0.6183(4) 0.7346(16) 0.158(4) Uiso 1.000000 R
C5B C 0.2009(2) 0.6605(4) 0.5614(15) 0.132(3) Uani 1.000000 .
H5B H 0.1757(2) 0.6827(4) 0.4655(15) 0.158(4) Uiso 1.000000 R
C6B C 0.25473(19) 0.6674(3) 0.5380(11) 0.106(2) Uani 1.000000 .
H6B H 0.26491(19) 0.6948(3) 0.4281(11) 0.128(3) Uiso 1.000000 R
C7B C 0.34743(14) 0.6394(2) 0.6513(6) 0.0591(10) Uani 1.000000 .
H7B H 0.35695(14) 0.6801(2) 0.5619(6) 0.0709(12) Uiso 1.000000 R
C8B C 0.38516(13) 0.5908(2) 0.7455(6) 0.0502(8) Uani 1.000000 .
H8B H 0.37601(13) 0.5482(2) 0.8313(6) 0.0603(10) Uiso 1.000000 R
C9B C 0.44036(13) 0.6012(2) 0.7202(5) 0.0467(8) Uani 1.000000 .
C10B C 0.47798(12) 0.5293(2) 0.7390(5) 0.0437(7) Uani 1.000000 .
C11B C 0.53196(13) 0.5467(2) 0.7479(5) 0.0459(8) Uani 1.000000 .
C12B C 0.56942(13) 0.4812(2) 0.7680(5) 0.0488(8) Uani 1.000000 .
H12B H 0.60490(13) 0.4946(2) 0.7757(5) 0.0586(10) Uiso 1.000000 R
C13B C 0.55302(13) 0.3960(2) 0.7763(5) 0.0462(8) Uani 1.000000 .
C14B C 0.50013(13) 0.3748(2) 0.7655(5) 0.0475(8) Uani 1.000000 .
H14B H 0.48987(13) 0.3168(2) 0.7717(5) 0.0570(9) Uiso 1.000000 R
C15B C 0.46298(13) 0.4400(2) 0.7455(5) 0.0457(8) Uani 1.000000 .
C16B C 0.39436(16) 0.3349(2) 0.7335(7) 0.0678(12) Uani 1.000000 .
H16aB H 0.35680(17) 0.3331(3) 0.723(5) 0.1017(18) Uiso 1.000000 GR
H16bB H 0.4060(11) 0.3028(5) 0.627(3) 0.1017(18) Uiso 1.000000 GR
H16cB H 0.4089(10) 0.3095(7) 0.856(2) 0.1017(18) Uiso 1.000000 GR

loop_
_atom_site_aniso_label
_atom_site_aniso_U_11
_atom_site_aniso_U_22
_atom_site_aniso_U_33
_atom_site_aniso_U_12
_atom_site_aniso_U_13
_atom_site_aniso_U_23
O1A 0.0479(13) 0.0353(12) 0.0799(17) 0.0015(10) 0.0096(12) 0.0009(11)
O2A 0.0425(13) 0.0377(12) 0.0862(18) 0.0071(10) 0.0076(12) -0.0034(12)
O3A 0.0494(15) 0.0460(14) 0.105(2) -0.0114(12) 0.0210(14) -0.0087(14)
O4A 0.0399(13) 0.0340(12) 0.0834(17) 0.0069(9) 0.0092(11) 0.0027(11)
C1A 0.0397(17) 0.0382(17) 0.066(2) -0.0033(13) 0.0075(15) 0.0017(15)
C2A 0.048(2) 0.053(2) 0.080(3) -0.0066(16) 0.0117(18) -0.0115(19)
C3A 0.054(2) 0.059(2) 0.101(3) -0.0008(19) 0.025(2) -0.016(2)
C4A 0.044(2) 0.063(3) 0.117(4) -0.0074(18) 0.021(2) -0.009(2)
C5A 0.050(2) 0.065(3) 0.107(3) -0.0157(19) 0.007(2) -0.011(2)
C6A 0.049(2) 0.054(2) 0.087(3) -0.0114(17) 0.0111(19) -0.0143(19)
C7A 0.0418(18) 0.0391(17) 0.063(2) 0.0013(14) 0.0067(15) -0.0020(15)
C8A 0.0476(19) 0.0351(16) 0.059(2) 0.0011(14) 0.0119(15) 0.0025(14)
C9A 0.0412(17) 0.0329(16) 0.0509(18) 0.0012(13) 0.0032(13) 0.0025(13)
C10A 0.0387(16) 0.0325(15) 0.0493(17) 0.0045(12) 0.0044(13) 0.0011(13)
C11A 0.0414(17) 0.0356(16) 0.0535(18) 0.0011(13) 0.0051(14) -0.0003(14)
C12A 0.0374(17) 0.0459(19) 0.067(2) -0.0003(14) 0.0093(15) -0.0050(16)
C13A 0.0447(18) 0.0366(17) 0.063(2) -0.0068(13) 0.0110(15) -0.0021(15)
C14A 0.0467(18) 0.0316(16) 0.063(2) 0.0002(14) 0.0087(15) -0.0012(14)
C15A 0.0402(17) 0.0339(16) 0.0510(18) 0.0007(13) 0.0057(13) 0.0004(13)
C16A 0.054(2) 0.0377(18) 0.078(2) 0.0114(15) 0.0093(18) 0.0041(16)
O1B 0.0487(14) 0.0297(12) 0.102(2) -0.0010(10) 0.0093(13) 0.0002(12)
O2B 0.0445(14) 0.0306(12) 0.106(2) -0.0058(10) 0.0077(13) 0.0024(12)
O3B 0.0434(13) 0.0362(13) 0.100(2) 0.0064(10) 0.0073(13) 0.0028(13)
O4B 0.0375(12) 0.0359(12) 0.105(2) -0.0050(10) 0.0079(12) -0.0020(12)
C1B 0.049(2) 0.0345(18) 0.123(4) 0.0010(16) -0.005(2) -0.002(2)
C2B 0.050(2) 0.075(3) 0.147(5) 0.003(2) 0.025(3) 0.014(3)
C3B 0.056(3) 0.084(4) 0.223(8) 0.005(3) 0.043(4) 0.015(4)
C4B 0.052(3) 0.058(3) 0.285(10) 0.002(3) 0.021(5) 0.001(5)
C5B 0.056(3) 0.082(4) 0.246(9) 0.012(3) -0.025(4) 0.024(5)
C6B 0.056(3) 0.068(3) 0.186(6) 0.006(2) -0.023(3) 0.025(3)
C7B 0.047(2) 0.0429(19) 0.086(3) -0.0009(15) 0.0014(18) 0.0020(18)
C8B 0.0447(19) 0.0353(17) 0.070(2) 0.0015(14) 0.0060(16) -0.0020(15)
C9B 0.0471(19) 0.0334(16) 0.059(2) -0.0008(14) 0.0058(15) -0.0030(14)
C10B 0.0399(17) 0.0319(16) 0.0592(19) -0.0007(13) 0.0054(14) -0.0009(14)
C11B 0.0431(17) 0.0328(16) 0.062(2) -0.0073(13) 0.0059(14) -0.0015(14)
C12B 0.0397(17) 0.0372(17) 0.069(2) -0.0023(13) 0.0059(15) 0.0016(15)
C13B 0.0398(17) 0.0371(16) 0.062(2) 0.0031(13) 0.0055(14) 0.0006(14)
C14B 0.0444(18) 0.0303(15) 0.068(2) -0.0006(13) 0.0082(15) -0.0001(14)
C15B 0.0388(17) 0.0375(17) 0.061(2) -0.0039(13) 0.0069(14) -0.0016(14)
C16B 0.052(2) 0.0399(19) 0.112(3) -0.0146(17) 0.011(2) 0.002(2)

loop_
_atom_type_symbol
_atom_type_scat_dispersion_real
_atom_type_scat_dispersion_imag
_atom_type_scat_Cromer_Mann_a1
_atom_type_scat_Cromer_Mann_a2
_atom_type_scat_Cromer_Mann_a3
_atom_type_scat_Cromer_Mann_a4
_atom_type_scat_Cromer_Mann_b1
_atom_type_scat_Cromer_Mann_b2
_atom_type_scat_Cromer_Mann_b3
_atom_type_scat_Cromer_Mann_b4
_atom_type_scat_Cromer_Mann_c
_atom_type_scat_source
_atom_type_scat_dispersion_source
H 0.00000 0.00000 0.49300 0.32291 0.14019 0.04081 10.51090 26.12570 3.14236 57.79970 0.0030380000826 'International Tables Volume C Table 6.1.1.4 (pp. 500-502)' 'Henke, Gullikson and Davis, At. Data and Nucl. Data Tables, 1993, 54, 2'
C 0.01920 0.00962 2.31000 1.02000 1.58860 0.86500 20.84390 10.20750 0.56870 51.65120 0.215599998832 'International Tables Volume C Table 6.1.1.4 (pp. 500-502)' 'Henke, Gullikson and Davis, At. Data and Nucl. Data Tables, 1993, 54, 2'
O 0.05239 0.03377 3.04850 2.28680 1.54630 0.86700 13.27710 5.70110 0.32390 32.90890 0.250800013542 'International Tables Volume C Table 6.1.1.4 (pp. 500-502)' 'Henke, Gullikson and Davis, At. Data and Nucl. Data Tables, 1993, 54, 2'

loop_
_geom_angle_atom_site_label_1
_geom_angle_atom_site_label_2
_geom_angle_atom_site_label_3
_geom_angle
_geom_angle_site_symmetry_1
_geom_angle_site_symmetry_3
_geom_angle_publ_flag
H2OA O2A C11A 109.5 . . ?
H3OA O3A C13A 109.5 . . ?
C16A O4A C15A 118.7(3) . . ?
C2A C1A C7A 122.6(3) . . ?
C6A C1A C2A 117.6(3) . . ?
C6A C1A C7A 119.8(3) . . ?
H2A C2A C1A 119.5(2) . . ?
H2A C2A C3A 119.5(2) . . ?
C3A C2A C1A 121.0(4) . . ?
H3A C3A C2A 120.1(2) . . ?
H3A C3A C4A 120.1(3) . . ?
C4A C3A C2A 119.9(4) . . ?
H4A C4A C3A 119.9(3) . . ?
H4A C4A C5A 119.9(2) . . ?
C5A C4A C3A 120.2(4) . . ?
C4A C5A C6A 120.1(4) . . ?
H5A C5A C4A 119.9(2) . . ?
H5A C5A C6A 119.9(3) . . ?
C5A C6A C1A 121.2(4) . . ?
H6A C6A C1A 119.4(2) . . ?
H6A C6A C5A 119.4(3) . . ?
C1A C7A C8A 126.0(3) . . ?
H7A C7A C1A 117.02(19) . . ?
H7A C7A C8A 117.0(2) . . ?
C7A C8A C9A 122.1(3) . . ?
H8A C8A C7A 118.9(2) . . ?
H8A C8A C9A 118.94(18) . . ?
C8A C9A O1A 117.2(3) . . ?
C8A C9A C10A 122.9(3) . . ?
C10A C9A O1A 119.9(3) . . ?
C11A C10A C9A 119.5(3) . . ?
C11A C10A C15A 115.3(3) . . ?
C15A C10A C9A 125.2(3) . . ?
C10A C11A O2A 120.7(3) . . ?
C12A C11A O2A 116.8(3) . . ?
C12A C11A C10A 122.6(3) . . ?
H12A C12A C11A 120.24(19) . . ?
H12A C12A C13A 120.24(19) . . ?
C13A C12A C11A 119.5(3) . . ?
C12A C13A O3A 118.4(3) . . ?
C12A C13A C14A 120.6(3) . . ?
C14A C13A O3A 120.9(3) . . ?
C13A C14A C15A 119.8(3) . . ?
H14A C14A C13A 120.10(18) . . ?
H14A C14A C15A 120.10(19) . . ?
C10A C15A O4A 116.1(3) . . ?
C14A C15A O4A 121.8(3) . . ?
C14A C15A C10A 122.1(3) . . ?
H16aA C16A O4A 109.5 . . ?
H16aA C16A H16bA 109.5 . . ?
H16aA C16A H16cA 109.5 . . ?
H16bA C16A O4A 109.5 . . ?
H16bA C16A H16cA 109.5 . . ?
H16cA C16A O4A 109.5 . . ?
H2OB O2B C11B 109.5 . . ?
H3OB O3B C13B 109.5 . . ?
C16B O4B C15B 118.9(3) . . ?
C2B C1B C7B 122.7(4) . . ?
C6B C1B C2B 117.8(5) . . ?
C6B C1B C7B 119.5(5) . . ?
H2B C2B C1B 119.4(3) . . ?
H2B C2B C3B 119.4(4) . . ?
C3B C2B C1B 121.1(6) . . ?
H3B C3B C2B 119.7(4) . . ?
H3B C3B C4B 119.7(4) . . ?
C4B C3B C2B 120.6(7) . . ?
C3B C4B C5B 120.3(6) . . ?
H4B C4B C3B 119.8(4) . . ?
H4B C4B C5B 119.8(4) . . ?
C4B C5B C6B 120.4(6) . . ?
H5B C5B C4B 119.8(4) . . ?
H5B C5B C6B 119.8(4) . . ?
C5B C6B C1B 119.7(7) . . ?
H6B C6B C1B 120.1(3) . . ?
H6B C6B C5B 120.1(4) . . ?
C1B C7B C8B 124.7(4) . . ?
H7B C7B C1B 117.6(2) . . ?
H7B C7B C8B 117.6(2) . . ?
C7B C8B C9B 122.9(3) . . ?
H8B C8B C7B 118.5(2) . . ?
H8B C8B C9B 118.53(19) . . ?
C8B C9B O1B 117.9(3) . . ?
C8B C9B C10B 123.3(3) . . ?
C10B C9B O1B 118.8(3) . . ?
C9B C10B C11B 119.9(3) . . ?
C9B C10B C15B 123.3(3) . . ?
C15B C10B C11B 116.7(3) . . ?
C10B C11B O2B 121.3(3) . . ?
C12B C11B O2B 116.3(3) . . ?
C12B C11B C10B 122.4(3) . . ?
H12B C12B C11B 120.66(19) . . ?
H12B C12B C13B 120.66(19) . . ?
C13B C12B C11B 118.7(3) . . ?
C12B C13B O3B 116.7(3) . . ?
C14B C13B O3B 121.8(3) . . ?
C14B C13B C12B 121.4(3) . . ?
C13B C14B C15B 119.8(3) . . ?
H14B C14B C13B 120.12(19) . . ?
H14B C14B C15B 120.12(19) . . ?
C10B C15B O4B 116.8(3) . . ?
C14B C15B O4B 122.2(3) . . ?
C14B C15B C10B 120.9(3) . . ?
H16aB C16B O4B 109.5 . . ?
H16aB C16B H16bB 109.5 . . ?
H16aB C16B H16cB 109.5 . . ?
H16bB C16B O4B 109.5 . . ?
H16cB C16B O4B 109.5 . . ?
H16cB C16B H16bB 109.5 . . ?

loop_
_geom_bond_atom_site_label_1
_geom_bond_atom_site_label_2
_geom_bond_distance
_geom_bond_site_symmetry_2
_geom_bond_publ_flag
O1A C9A 1.267(4) . ?
O2A H2OA 0.8200 . ?
O2A C11A 1.344(4) . ?
O3A H3OA 0.8200 . ?
O3A C13A 1.347(4) . ?
O4A C15A 1.366(4) . ?
O4A C16A 1.433(4) . ?
C1A C2A 1.384(5) . ?
C1A C6A 1.395(5) . ?
C2A H2A 0.9300 . ?
C2A C3A 1.385(5) . ?
C3A H3A 0.9300 . ?
C3A C4A 1.371(6) . ?
C4A H4A 0.9300 . ?
C4A C5A 1.367(6) . ?
C5A H5A 0.9300 . ?
C6A C5A 1.372(6) . ?
C6A H6A 0.9300 . ?
C7A C1A 1.459(5) . ?
C7A H7A 0.9300 . ?
C8A C7A 1.330(5) . ?
C8A H8A 0.9300 . ?
C9A C8A 1.470(5) . ?
C9A C10A 1.442(4) . ?
C10A C11A 1.434(4) . ?
C10A C15A 1.431(4) . ?
C11A C12A 1.367(4) . ?
C12A H12A 0.9300 . ?
C13A C12A 1.383(5) . ?
C14A C13A 1.402(5) . ?
C14A H14A 0.9300 . ?
C15A C14A 1.364(4) . ?
C16A H16aA 0.9600 . ?
C16A H16bA 0.9600 . ?
C16A H16cA 0.9600 . ?
O1B C9B 1.258(4) . ?
O2B H2OB 0.8200 . ?
O2B C11B 1.357(4) . ?
O3B H3OB 0.8200 . ?
O3B C13B 1.354(4) . ?
O4B C15B 1.348(4) . ?
O4B C16B 1.420(4) . ?
C1B C2B 1.378(7) . ?
C1B C6B 1.370(7) . ?
C1B C7B 1.469(6) . ?
C2B H2B 0.9300 . ?
C2B C3B 1.378(7) . ?
C3B H3B 0.9300 . ?
C3B C4B 1.340(10) . ?
C4B H4B 0.9300 . ?
C5B C4B 1.334(11) . ?
C5B H5B 0.9300 . ?
C6B C5B 1.417(8) . ?
C6B H6B 0.9300 . ?
C7B H7B 0.9300 . ?
C8B C7B 1.327(5) . ?
C8B H8B 0.9300 . ?
C8B C9B 1.459(5) . ?
C10B C9B 1.463(4) . ?
C10B C11B 1.407(4) . ?
C10B C15B 1.427(4) . ?
C11B C12B 1.387(5) . ?
C12B H12B 0.9300 . ?
C12B C13B 1.379(5) . ?
C14B C13B 1.392(5) . ?
C14B H14B 0.9300 . ?
C14B C15B 1.379(5) . ?
C16B H16aB 0.9600 . ?
C16B H16bB 0.9600 . ?
C16B H16cB 0.9600 . ?
